data_4072906
loop_
_publ_author_name
'Zhao, Jian'
'Song, Haibin'
'Cui, Chunming'

_publ_section_title
;
 Synthesis and Reactions of Aluminum Sulfonamide Alkyls and Hydride
;
_journal_issue 8
_journal_name_full Organometallics
_journal_page_first 1947
_journal_paper_doi 10.1021/om0611296
_journal_volume 26
_journal_year 2007
_chemical_formula_sum 'C54 H64 Li2 N2 O8 S2'
_chemical_formula_weight 947.07
_chemical_name_systematic
; 
 ? 
;
_space_group_IT_number 2
_symmetry_cell_setting triclinic
_symmetry_space_group_name_Hall '-P 1'
_symmetry_space_group_name_H-M 'P -1'
_atom_sites_solution_hydrogens geom
_atom_sites_solution_primary direct
_atom_sites_solution_secondary difmap
_audit_creation_method SHELXL-97
_cell_angle_alpha 77.355(4)
_cell_angle_beta 75.431(4)
_cell_angle_gamma 65.187(4)
_cell_formula_units_Z 1
_cell_length_a 11.270(3)
_cell_length_b 11.371(3)
_cell_length_c 12.802(3)
_cell_measurement_reflns_used 1749
_cell_measurement_temperature 293(2)
_cell_measurement_theta_max 21.81
_cell_measurement_theta_min 2.22
_cell_volume 1429.2(6)
_computing_cell_refinement 'Bruker SMART'
_computing_data_collection 'Bruker SMART'
_computing_data_reduction 'Bruker SAINT'
_computing_molecular_graphics 'Bruker SHELXTL'
_computing_publication_material 'Bruker SHELXTL'
_computing_structure_refinement 'SHELXL-97 (Sheldrick, 1997)'
_computing_structure_solution 'SHELXS-97 (Sheldrick, 1990)'
_diffrn_ambient_temperature 293(2)
_diffrn_measured_fraction_theta_full 0.994
_diffrn_measured_fraction_theta_max 0.994
_diffrn_measurement_device_type 'CCD area detector'
_diffrn_measurement_method 'phi and omega scans'
_diffrn_radiation_monochromator graphite
_diffrn_radiation_source 'fine-focus sealed tube'
_diffrn_radiation_type MoK\a
_diffrn_radiation_wavelength 0.71073
_diffrn_reflns_av_R_equivalents 0.0311
_diffrn_reflns_av_sigmaI/netI 0.0671
_diffrn_reflns_limit_h_max 13
_diffrn_reflns_limit_h_min -13
_diffrn_reflns_limit_k_max 13
_diffrn_reflns_limit_k_min -13
_diffrn_reflns_limit_l_max 15
_diffrn_reflns_limit_l_min -8
_diffrn_reflns_number 7297
_diffrn_reflns_theta_full 25.01
_diffrn_reflns_theta_max 25.01
_diffrn_reflns_theta_min 1.66
_exptl_absorpt_coefficient_mu 0.142
_exptl_absorpt_correction_T_max 1.000000
_exptl_absorpt_correction_T_min 0.821730
_exptl_absorpt_correction_type multi-scan
_exptl_absorpt_process_details SADABS
_exptl_crystal_density_diffrn 1.100
_exptl_crystal_density_meas ?
_exptl_crystal_density_method 'not measured'
_exptl_crystal_F_000 504
_exptl_crystal_size_max 0.26
_exptl_crystal_size_mid 0.24
_exptl_crystal_size_min 0.18
_refine_diff_density_max 0.340
_refine_diff_density_min -0.308
_refine_diff_density_rms 0.048
_refine_ls_extinction_method none
_refine_ls_goodness_of_fit_ref 1.035
_refine_ls_hydrogen_treatment constr
_refine_ls_matrix_type full
_refine_ls_number_parameters 312
_refine_ls_number_reflns 5020
_refine_ls_number_restraints 1
_refine_ls_restrained_S_all 1.045
_refine_ls_R_factor_all 0.1191
_refine_ls_R_factor_gt 0.0620
_refine_ls_shift/su_max 0.001
_refine_ls_shift/su_mean 0.000
_refine_ls_structure_factor_coef Fsqd
_refine_ls_weighting_details 'calc w=1/[\s^2^(Fo^2^)+(0.1136P)^2^+0.2416P] where P=(Fo^2^+2Fc^2^)/3'
_refine_ls_weighting_scheme calc
_refine_ls_wR_factor_gt 0.1692
_refine_ls_wR_factor_ref 0.2138
_reflns_number_gt 2895
_reflns_number_total 5020
_reflns_threshold_expression >2sigma(I)
_cod_data_source_file om0611296si20061214_042547.cif
_cod_data_source_block 060614a
_cod_depositor_comments
;
The following automatic conversions were performed:

'_symmetry_cell_setting' value 'Triclinic' changed to 'triclinic'
according to /home/saulius/struct/CIF-dictionaries/cif_core.dic
dictionary named 'cif_core.dic' version 2.4.1 from
2010-06-29.

'_exptl_absorpt_correction_type' value 'MULTI-SCAN'
changed to 'multi-scan' according to
/home/saulius/struct/CIF-dictionaries/cif_core.dic dictionary named
'cif_core.dic' version 2.4.1 from
2010-06-29.

'_refine_ls_hydrogen_treatment' value 'CONSTR' changed
to 'constr' according to
/home/saulius/struct/CIF-dictionaries/cif_core.dic dictionary named
'cif_core.dic' version 2.4.1 from 2010-06-29.

Automatic conversion script
Id: cif_fix_values 1715 2011-07-08 13:25:40Z adriana 

The following automatic conversions were performed:

'_exptl_crystal_density_meas' value 'none' was changed to '?' - the
value is perceived as not measured.

Automatic conversion script
Id: cif_fix_values 3008 2015-01-20 13:52:24Z robertas 
;
_cod_original_sg_symbol_H-M P-1
_cod_database_code 4072906

loop_
_symmetry_equiv_pos_as_xyz
'x, y, z'
'-x, -y, -z'

loop_
_atom_site_label
_atom_site_type_symbol
_atom_site_fract_x
_atom_site_fract_y
_atom_site_fract_z
_atom_site_U_iso_or_equiv
_atom_site_adp_type
_atom_site_occupancy
_atom_site_symmetry_multiplicity
_atom_site_calc_flag
_atom_site_refinement_flags
S1 S 0.67500(8) 0.79420(8) 0.06206(7) 0.0474(3) Uani 1 1 d .
O1 O 0.6874(3) 0.9194(2) 0.01769(19) 0.0665(7) Uani 1 1 d .
O2 O 0.5351(2) 0.8111(2) 0.09032(19) 0.0647(7) Uani 1 1 d .
O3 O 0.2783(3) 0.8191(3) 0.0434(3) 0.0999(11) Uani 1 1 d .
O4 O 0.2707(3) 0.9577(3) 0.2298(2) 0.0938(10) Uani 1 1 d .
Li1 Li 0.3607(5) 0.9253(5) 0.0796(5) 0.0514(14) Uani 1 1 d .
N1 N 0.7591(3) 0.7121(3) 0.1479(2) 0.0500(7) Uani 1 1 d .
C1 C 0.7074(3) 0.7078(3) 0.2623(3) 0.0502(9) Uani 1 1 d .
C2 C 0.6769(4) 0.6005(4) 0.3178(3) 0.0598(10) Uani 1 1 d .
C3 C 0.6309(5) 0.5952(5) 0.4300(3) 0.0819(13) Uani 1 1 d .
H3 H 0.6088 0.5251 0.4675 0.098 Uiso 1 1 calc R
C4 C 0.6176(5) 0.6906(6) 0.4858(4) 0.0955(15) Uani 1 1 d .
H4 H 0.5861 0.6854 0.5604 0.115 Uiso 1 1 calc R
C5 C 0.6502(5) 0.7931(5) 0.4329(3) 0.0832(13) Uani 1 1 d .
H5 H 0.6418 0.8569 0.4722 0.100 Uiso 1 1 calc R
C6 C 0.6963(4) 0.8048(4) 0.3202(3) 0.0624(10) Uani 1 1 d .
C7 C 0.6889(4) 0.4926(4) 0.2595(3) 0.0738(12) Uani 1 1 d .
H7 H 0.7399 0.5019 0.1861 0.089 Uiso 1 1 calc R
C8 C 0.5523(5) 0.5070(5) 0.2483(4) 0.1051(17) Uani 1 1 d .
H8A H 0.5002 0.4983 0.3193 0.158 Uiso 1 1 calc R
H8B H 0.5615 0.4403 0.2085 0.158 Uiso 1 1 calc R
H8C H 0.5089 0.5914 0.2100 0.158 Uiso 1 1 calc R
C9 C 0.7623(6) 0.3562(4) 0.3158(5) 0.1189(19) Uani 1 1 d .
H9A H 0.8475 0.3491 0.3241 0.178 Uiso 1 1 calc R
H9B H 0.7744 0.2916 0.2725 0.178 Uiso 1 1 calc R
H9C H 0.7111 0.3423 0.3862 0.178 Uiso 1 1 calc R
C10 C 0.7338(5) 0.9195(4) 0.2645(3) 0.0770(12) Uani 1 1 d .
H10 H 0.7661 0.9085 0.1872 0.092 Uiso 1 1 calc R
C11 C 0.8472(6) 0.9208(7) 0.3085(5) 0.131(2) Uani 1 1 d .
H11A H 0.8185 0.9324 0.3841 0.197 Uiso 1 1 calc R
H11B H 0.8722 0.9913 0.2685 0.197 Uiso 1 1 calc R
H11C H 0.9221 0.8394 0.3004 0.197 Uiso 1 1 calc R
C12 C 0.6149(7) 1.0489(5) 0.2712(6) 0.143(2) Uani 1 1 d .
H12A H 0.5442 1.0442 0.2455 0.215 Uiso 1 1 calc R
H12B H 0.6400 1.1176 0.2270 0.215 Uiso 1 1 calc R
H12C H 0.5855 1.0666 0.3454 0.215 Uiso 1 1 calc R
C13 C 0.7457(3) 0.7050(3) -0.0511(3) 0.0454(8) Uani 1 1 d .
C14 C 0.8797(3) 0.6278(3) -0.0719(3) 0.0534(9) Uani 1 1 d .
H14 H 0.9336 0.6174 -0.0234 0.064 Uiso 1 1 calc R
C15 C 0.9341(4) 0.5660(4) -0.1643(3) 0.0690(11) Uani 1 1 d .
H15 H 1.0246 0.5147 -0.1775 0.083 Uiso 1 1 calc R
C16 C 0.8569(5) 0.5788(4) -0.2374(3) 0.0832(13) Uani 1 1 d .
C17 C 0.7227(5) 0.6554(5) -0.2143(4) 0.0992(17) Uani 1 1 d .
H17 H 0.6685 0.6649 -0.2623 0.119 Uiso 1 1 calc R
C18 C 0.6669(4) 0.7177(4) -0.1228(3) 0.0785(13) Uani 1 1 d .
H18 H 0.5763 0.7682 -0.1092 0.094 Uiso 1 1 calc R
C19 C 0.9181(6) 0.5120(6) -0.3398(4) 0.138(2) Uani 1 1 d .
H19A H 1.0131 0.4741 -0.3469 0.208 Uiso 1 1 calc R
H19B H 0.8937 0.5751 -0.4022 0.208 Uiso 1 1 calc R
H19C H 0.8860 0.4446 -0.3351 0.208 Uiso 1 1 calc R
C20 C 0.1456(6) 0.8795(7) 0.0314(8) 0.175(4) Uani 1 1 d .
H20 H 0.0938 0.9684 0.0299 0.210 Uiso 1 1 calc R
C21 C 0.1014(9) 0.7777(9) 0.0216(10) 0.220(5) Uani 1 1 d D
H21 H 0.0153 0.7854 0.0239 0.264 Uiso 1 1 calc R
C22 C 0.2227(10) 0.6638(9) 0.0077(8) 0.197(4) Uani 1 1 d D
H22 H 0.2326 0.5873 -0.0148 0.236 Uiso 1 1 calc R
C23 C 0.3249(8) 0.6882(6) 0.0341(8) 0.189(4) Uani 1 1 d .
H23 H 0.4088 0.6263 0.0434 0.227 Uiso 1 1 calc R
C24 C 0.1527(5) 1.0607(5) 0.2659(4) 0.114(2) Uani 1 1 d .
H24 H 0.0961 1.1254 0.2222 0.137 Uiso 1 1 calc R
C25 C 0.1351(9) 1.0484(7) 0.3815(5) 0.206(5) Uani 1 1 d .
H25 H 0.0717 1.1084 0.4266 0.247 Uiso 1 1 calc R
C26 C 0.2356(9) 0.9241(8) 0.4149(5) 0.218(5) Uani 1 1 d .
H26 H 0.2451 0.8874 0.4862 0.262 Uiso 1 1 calc R
C27 C 0.3160(7) 0.8687(6) 0.3211(4) 0.165(3) Uani 1 1 d .
H27 H 0.3866 0.7878 0.3193 0.197 Uiso 1 1 calc R

loop_
_atom_site_aniso_label
_atom_site_aniso_U_11
_atom_site_aniso_U_22
_atom_site_aniso_U_33
_atom_site_aniso_U_23
_atom_site_aniso_U_13
_atom_site_aniso_U_12
S1 0.0435(5) 0.0451(5) 0.0448(5) -0.0005(4) -0.0073(4) -0.0116(4)
O1 0.095(2) 0.0441(14) 0.0599(15) 0.0065(11) -0.0235(14) -0.0272(13)
O2 0.0364(14) 0.0799(17) 0.0618(16) -0.0044(13) -0.0045(11) -0.0119(12)
O3 0.082(2) 0.071(2) 0.167(3) -0.013(2) -0.046(2) -0.0368(17)
O4 0.085(2) 0.089(2) 0.0555(17) -0.0001(15) 0.0091(15) -0.0008(17)
Li1 0.043(3) 0.045(3) 0.059(3) -0.003(3) -0.005(3) -0.014(3)
N1 0.0451(16) 0.0503(16) 0.0429(16) 0.0010(13) -0.0079(12) -0.0107(13)
C1 0.045(2) 0.054(2) 0.0455(19) 0.0002(16) -0.0109(15) -0.0155(16)
C2 0.063(2) 0.063(2) 0.050(2) 0.0063(18) -0.0136(18) -0.0257(19)
C3 0.100(3) 0.094(3) 0.053(3) 0.011(2) -0.013(2) -0.049(3)
C4 0.119(4) 0.133(4) 0.041(2) -0.003(3) -0.010(2) -0.062(4)
C5 0.104(4) 0.103(4) 0.051(2) -0.017(2) -0.008(2) -0.048(3)
C6 0.068(3) 0.070(3) 0.053(2) -0.0071(19) -0.0161(19) -0.028(2)
C7 0.090(3) 0.064(3) 0.069(3) 0.003(2) -0.008(2) -0.040(2)
C8 0.124(5) 0.107(4) 0.109(4) -0.011(3) -0.025(3) -0.067(4)
C9 0.141(5) 0.067(3) 0.136(5) 0.007(3) -0.032(4) -0.034(3)
C10 0.099(3) 0.079(3) 0.068(3) -0.016(2) -0.017(2) -0.044(3)
C11 0.133(5) 0.172(6) 0.134(5) -0.021(4) -0.022(4) -0.102(5)
C12 0.132(5) 0.079(4) 0.179(7) 0.008(4) -0.017(5) -0.023(4)
C13 0.0413(19) 0.0450(19) 0.0437(18) -0.0007(15) -0.0095(15) -0.0123(15)
C14 0.049(2) 0.053(2) 0.055(2) -0.0067(17) -0.0116(17) -0.0150(17)
C15 0.057(2) 0.069(3) 0.066(3) -0.019(2) -0.010(2) -0.006(2)
C16 0.086(3) 0.083(3) 0.063(3) -0.026(2) -0.018(2) -0.005(3)
C17 0.085(3) 0.131(4) 0.078(3) -0.040(3) -0.039(3) -0.012(3)
C18 0.050(2) 0.107(3) 0.068(3) -0.028(2) -0.021(2) -0.006(2)
C19 0.135(5) 0.154(5) 0.096(4) -0.073(4) -0.026(4) 0.003(4)
C20 0.085(4) 0.143(6) 0.336(12) -0.078(6) -0.074(6) -0.037(4)
C21 0.119(6) 0.194(8) 0.423(16) -0.143(10) -0.055(8) -0.079(6)
C22 0.233(10) 0.171(8) 0.259(10) -0.086(7) -0.001(8) -0.145(8)
C23 0.188(7) 0.073(4) 0.359(13) -0.039(5) -0.150(8) -0.038(4)
C24 0.095(4) 0.096(4) 0.079(3) -0.003(3) 0.012(3) 0.012(3)
C25 0.242(9) 0.150(6) 0.076(4) -0.014(4) 0.007(5) 0.048(6)
C26 0.233(9) 0.198(8) 0.066(4) -0.007(5) -0.009(5) 0.052(7)
C27 0.154(6) 0.147(5) 0.064(3) 0.013(4) -0.004(3) 0.044(4)

loop_
_atom_type_symbol
_atom_type_description
_atom_type_scat_dispersion_real
_atom_type_scat_dispersion_imag
_atom_type_scat_source
C C 0.0033 0.0016 'International Tables Vol C Tables 4.2.6.8 and 6.1.1.4'
H H 0.0000 0.0000 'International Tables Vol C Tables 4.2.6.8 and 6.1.1.4'
N N 0.0061 0.0033 'International Tables Vol C Tables 4.2.6.8 and 6.1.1.4'
O O 0.0106 0.0060 'International Tables Vol C Tables 4.2.6.8 and 6.1.1.4'
Li Li -0.0003 0.0001 'International Tables Vol C Tables 4.2.6.8 and 6.1.1.4'
S S 0.1246 0.1234 'International Tables Vol C Tables 4.2.6.8 and 6.1.1.4'

loop_
_geom_angle_atom_site_label_1
_geom_angle_atom_site_label_2
_geom_angle_atom_site_label_3
_geom_angle
_geom_angle_site_symmetry_1
_geom_angle_site_symmetry_3
O1 S1 O2 110.67(16) . .
O1 S1 N1 115.25(15) . .
O2 S1 N1 115.55(15) . .
O1 S1 C13 102.97(15) . .
O2 S1 C13 106.42(15) . .
N1 S1 C13 104.55(15) . .
S1 O1 Li1 148.7(2) . 2_675
S1 O2 Li1 145.6(2) . .
C23 O3 C20 109.7(4) . .
C23 O3 Li1 132.0(4) . .
C20 O3 Li1 118.1(3) . .
C24 O4 C27 108.8(4) . .
C24 O4 Li1 128.8(3) . .
C27 O4 Li1 122.2(3) . .
O2 Li1 O1 124.8(3) . 2_675
O2 Li1 O4 105.3(3) . .
O1 Li1 O4 111.0(3) 2_675 .
O2 Li1 O3 105.3(3) . .
O1 Li1 O3 105.0(3) 2_675 .
O4 Li1 O3 103.3(3) . .
C1 N1 S1 123.1(2) . .
C2 C1 C6 120.0(3) . .
C2 C1 N1 119.1(3) . .
C6 C1 N1 120.8(3) . .
C3 C2 C1 118.6(4) . .
C3 C2 C7 119.3(4) . .
C1 C2 C7 122.1(3) . .
C4 C3 C2 121.3(4) . .
C4 C3 H3 119.4 . .
C2 C3 H3 119.4 . .
C5 C4 C3 120.3(4) . .
C5 C4 H4 119.8 . .
C3 C4 H4 119.8 . .
C4 C5 C6 121.3(4) . .
C4 C5 H5 119.4 . .
C6 C5 H5 119.4 . .
C5 C6 C1 118.5(4) . .
C5 C6 C10 119.7(4) . .
C1 C6 C10 121.8(3) . .
C2 C7 C8 110.3(4) . .
C2 C7 C9 112.6(4) . .
C8 C7 C9 110.3(4) . .
C2 C7 H7 107.8 . .
C8 C7 H7 107.8 . .
C9 C7 H7 107.8 . .
C7 C8 H8A 109.5 . .
C7 C8 H8B 109.5 . .
H8A C8 H8B 109.5 . .
C7 C8 H8C 109.5 . .
H8A C8 H8C 109.5 . .
H8B C8 H8C 109.5 . .
C7 C9 H9A 109.5 . .
C7 C9 H9B 109.5 . .
H9A C9 H9B 109.5 . .
C7 C9 H9C 109.5 . .
H9A C9 H9C 109.5 . .
H9B C9 H9C 109.5 . .
C6 C10 C12 112.0(4) . .
C6 C10 C11 111.5(4) . .
C12 C10 C11 111.3(5) . .
C6 C10 H10 107.2 . .
C12 C10 H10 107.2 . .
C11 C10 H10 107.2 . .
C10 C11 H11A 109.5 . .
C10 C11 H11B 109.5 . .
H11A C11 H11B 109.5 . .
C10 C11 H11C 109.5 . .
H11A C11 H11C 109.5 . .
H11B C11 H11C 109.5 . .
C10 C12 H12A 109.5 . .
C10 C12 H12B 109.5 . .
H12A C12 H12B 109.5 . .
C10 C12 H12C 109.5 . .
H12A C12 H12C 109.5 . .
H12B C12 H12C 109.5 . .
C18 C13 C14 119.1(3) . .
C18 C13 S1 119.4(3) . .
C14 C13 S1 121.4(3) . .
C15 C14 C13 120.4(3) . .
C15 C14 H14 119.8 . .
C13 C14 H14 119.8 . .
C16 C15 C14 121.2(4) . .
C16 C15 H15 119.4 . .
C14 C15 H15 119.4 . .
C15 C16 C17 117.5(4) . .
C15 C16 C19 120.9(4) . .
C17 C16 C19 121.6(4) . .
C18 C17 C16 122.0(4) . .
C18 C17 H17 119.0 . .
C16 C17 H17 119.0 . .
C17 C18 C13 119.8(4) . .
C17 C18 H18 120.1 . .
C13 C18 H18 120.1 . .
C16 C19 H19A 109.5 . .
C16 C19 H19B 109.5 . .
H19A C19 H19B 109.5 . .
C16 C19 H19C 109.5 . .
H19A C19 H19C 109.5 . .
H19B C19 H19C 109.5 . .
O3 C20 C21 108.1(6) . .
O3 C20 H20 126.0 . .
C21 C20 H20 126.0 . .
C22 C21 C20 103.8(6) . .
C22 C21 H21 128.1 . .
C20 C21 H21 128.1 . .
C23 C22 C21 108.4(6) . .
C23 C22 H22 125.8 . .
C21 C22 H22 125.8 . .
O3 C23 C22 108.3(6) . .
O3 C23 H23 125.9 . .
C22 C23 H23 125.9 . .
O4 C24 C25 107.8(5) . .
O4 C24 H24 126.1 . .
C25 C24 H24 126.1 . .
C24 C25 C26 106.5(5) . .
C24 C25 H25 126.8 . .
C26 C25 H25 126.8 . .
C27 C26 C25 108.2(6) . .
C27 C26 H26 125.9 . .
C25 C26 H26 125.9 . .
C26 C27 O4 107.8(5) . .
C26 C27 H27 126.1 . .
O4 C27 H27 126.1 . .

loop_
_geom_bond_atom_site_label_1
_geom_bond_atom_site_label_2
_geom_bond_distance
_geom_bond_site_symmetry_2
S1 O1 1.463(2) .
S1 O2 1.464(2) .
S1 N1 1.520(3) .
S1 C13 1.774(3) .
O1 Li1 1.881(6) 2_675
O2 Li1 1.866(6) .
O3 C23 1.378(6) .
O3 C20 1.393(6) .
O3 Li1 1.983(6) .
O4 C24 1.405(5) .
O4 C27 1.415(6) .
O4 Li1 1.969(6) .
Li1 O1 1.881(6) 2_675
N1 C1 1.432(4) .
C1 C2 1.401(5) .
C1 C6 1.406(5) .
C2 C3 1.397(5) .
C2 C7 1.514(5) .
C3 C4 1.363(6) .
C3 H3 0.9300 .
C4 C5 1.357(6) .
C4 H4 0.9300 .
C5 C6 1.402(5) .
C5 H5 0.9300 .
C6 C10 1.515(5) .
C7 C8 1.519(6) .
C7 C9 1.532(6) .
C7 H7 0.9800 .
C8 H8A 0.9600 .
C8 H8B 0.9600 .
C8 H8C 0.9600 .
C9 H9A 0.9600 .
C9 H9B 0.9600 .
C9 H9C 0.9600 .
C10 C12 1.520(7) .
C10 C11 1.526(6) .
C10 H10 0.9800 .
C11 H11A 0.9600 .
C11 H11B 0.9600 .
C11 H11C 0.9600 .
C12 H12A 0.9600 .
C12 H12B 0.9600 .
C12 H12C 0.9600 .
C13 C18 1.377(5) .
C13 C14 1.382(4) .
C14 C15 1.381(5) .
C14 H14 0.9300 .
C15 C16 1.376(5) .
C15 H15 0.9300 .
C16 C17 1.385(6) .
C16 C19 1.522(6) .
C17 C18 1.375(6) .
C17 H17 0.9300 .
C18 H18 0.9300 .
C19 H19A 0.9600 .
C19 H19B 0.9600 .
C19 H19C 0.9600 .
C20 C21 1.478(8) .
C20 H20 0.9300 .
C21 C22 1.438(8) .
C21 H21 0.9300 .
C22 C23 1.422(9) .
C22 H22 0.9300 .
C23 H23 0.9300 .
C24 C25 1.426(8) .
C24 H24 0.9300 .
C25 C26 1.449(9) .
C25 H25 0.9300 .
C26 C27 1.401(8) .
C26 H26 0.9300 .
C27 H27 0.9300 .

loop_
_geom_torsion_atom_site_label_1
_geom_torsion_atom_site_label_2
_geom_torsion_atom_site_label_3
_geom_torsion_atom_site_label_4
_geom_torsion
_geom_torsion_site_symmetry_4
O2 S1 O1 Li1 -48.1(5) 2_675
N1 S1 O1 Li1 178.5(4) 2_675
C13 S1 O1 Li1 65.3(5) 2_675
O1 S1 O2 Li1 10.5(5) .
N1 S1 O2 Li1 143.7(4) .
C13 S1 O2 Li1 -100.7(4) .
S1 O2 Li1 O1 15.0(7) 2_675
S1 O2 Li1 O4 -115.1(4) .
S1 O2 Li1 O3 136.1(3) .
C24 O4 Li1 O2 160.6(4) .
C27 O4 Li1 O2 -23.9(6) .
C24 O4 Li1 O1 22.9(6) 2_675
C27 O4 Li1 O1 -161.6(5) 2_675
C24 O4 Li1 O3 -89.1(5) .
C27 O4 Li1 O3 86.4(5) .
C23 O3 Li1 O2 4.6(8) .
C20 O3 Li1 O2 179.3(5) .
C23 O3 Li1 O1 137.9(7) 2_675
C20 O3 Li1 O1 -47.4(6) 2_675
C23 O3 Li1 O4 -105.7(7) .
C20 O3 Li1 O4 69.0(6) .
O1 S1 N1 C1 99.0(3) .
O2 S1 N1 C1 -32.2(3) .
C13 S1 N1 C1 -148.8(3) .
S1 N1 C1 C2 101.7(3) .
S1 N1 C1 C6 -83.0(4) .
C6 C1 C2 C3 2.5(5) .
N1 C1 C2 C3 177.8(3) .
C6 C1 C2 C7 -179.2(3) .
N1 C1 C2 C7 -3.9(5) .
C1 C2 C3 C4 -1.2(6) .
C7 C2 C3 C4 -179.5(4) .
C2 C3 C4 C5 -0.5(7) .
C3 C4 C5 C6 0.9(8) .
C4 C5 C6 C1 0.4(7) .
C4 C5 C6 C10 -179.0(4) .
C2 C1 C6 C5 -2.1(5) .
N1 C1 C6 C5 -177.4(3) .
C2 C1 C6 C10 177.3(3) .
N1 C1 C6 C10 2.0(5) .
C3 C2 C7 C8 74.6(5) .
C1 C2 C7 C8 -103.7(4) .
C3 C2 C7 C9 -49.1(5) .
C1 C2 C7 C9 132.6(4) .
C5 C6 C10 C12 -64.5(6) .
C1 C6 C10 C12 116.1(5) .
C5 C6 C10 C11 61.0(6) .
C1 C6 C10 C11 -118.4(4) .
O1 S1 C13 C18 -86.9(3) .
O2 S1 C13 C18 29.6(3) .
N1 S1 C13 C18 152.3(3) .
O1 S1 C13 C14 90.0(3) .
O2 S1 C13 C14 -153.6(3) .
N1 S1 C13 C14 -30.8(3) .
C18 C13 C14 C15 1.1(5) .
S1 C13 C14 C15 -175.8(3) .
C13 C14 C15 C16 -0.4(6) .
C14 C15 C16 C17 -0.4(7) .
C14 C15 C16 C19 179.1(4) .
C15 C16 C17 C18 0.4(8) .
C19 C16 C17 C18 -179.0(5) .
C16 C17 C18 C13 0.3(8) .
C14 C13 C18 C17 -1.0(6) .
S1 C13 C18 C17 175.9(4) .
C23 O3 C20 C21 4.3(10) .
Li1 O3 C20 C21 -171.5(6) .
O3 C20 C21 C22 -10.8(11) .
C20 C21 C22 C23 13.2(12) .
C20 O3 C23 C22 4.1(10) .
Li1 O3 C23 C22 179.2(5) .
C21 C22 C23 O3 -11.2(11) .
C27 O4 C24 C25 9.6(8) .
Li1 O4 C24 C25 -174.4(6) .
O4 C24 C25 C26 -8.3(10) .
C24 C25 C26 C27 3.9(12) .
C25 C26 C27 O4 1.9(12) .
C24 O4 C27 C26 -7.2(9) .
Li1 O4 C27 C26 176.5(6) .
